data_4516252
loop_
_publ_author_name
'Laffoon, Summer D.'
'Chan, Vincent S.'
'Fickes, Michael G.'
'Kotecki, Brian'
'Ickes, Andrew R.'
'Henle, Jeremy'
'Napolitano, Jos\'e G.'
'Franczyk, Thaddeus S.'
'Dunn, Travis B.'
'Barnes, David M.'
'Haight, Anthony R.'
'Henry, Rodger F.'
'Shekhar, Shashank'

_publ_section_title
;
 Pd-Catalyzed Cross-Coupling Reactions Promoted by Biaryl Phosphorinane
 Ligands
;
_journal_name_full 'ACS Catalysis'
_journal_page_first 11691
_journal_paper_doi 10.1021/acscatal.9b03012
_journal_year 2019
_chemical_formula_moiety 'C43 H57 Br N O3 P Pd, 1.5(C7H8)'
_chemical_formula_sum 'C53.5 H69 Br N O3 P Pd'
_chemical_formula_weight 991.37
_chemical_name_common Ox_5f
_space_group_crystal_system orthorhombic
_space_group_IT_number 61
_space_group_name_Hall '-P 2ac 2ab'
_space_group_name_H-M_alt 'P b c a'
_atom_sites_solution_hydrogens geom
_audit_creation_method SHELXL-2014/7
_cell_angle_alpha 90
_cell_angle_beta 90
_cell_angle_gamma 90
_cell_formula_units_Z 16
_cell_length_a 17.7459(8)
_cell_length_b 19.0935(8)
_cell_length_c 53.801(3)
_cell_measurement_reflns_used 9594
_cell_measurement_temperature 100(2)
_cell_measurement_theta_max 66.567
_cell_measurement_theta_min 2.983
_cell_volume 18229.5(15)
_computing_structure_refinement 'SHELXL-2014/7 (Sheldrick, 2014)'
_diffrn_ambient_temperature 100(2)
_diffrn_measured_fraction_theta_full 0.998
_diffrn_measured_fraction_theta_max 0.998
_diffrn_measurement_device_type CPAD
_diffrn_measurement_method 'Mixed Phi and Omega Scan'
_diffrn_radiation_type CuK\a
_diffrn_radiation_wavelength 1.54178
_diffrn_reflns_av_R_equivalents 0.1746
_diffrn_reflns_av_unetI/netI 0.1056
_diffrn_reflns_Laue_measured_fraction_full 0.998
_diffrn_reflns_Laue_measured_fraction_max 0.998
_diffrn_reflns_number 16123
_diffrn_reflns_point_group_measured_fraction_full 0.998
_diffrn_reflns_point_group_measured_fraction_max 0.998
_diffrn_reflns_theta_full 66.751
_diffrn_reflns_theta_max 66.751
_diffrn_reflns_theta_min 1.642
_diffrn_source 'Sealed Tube'
_exptl_absorpt_coefficient_mu 4.987
_exptl_absorpt_correction_type multi-scan
_exptl_crystal_colour Yellow
_exptl_crystal_density_diffrn 1.445
_exptl_crystal_description Needle
_exptl_crystal_F_000 8272
_exptl_crystal_size_max 0.900
_exptl_crystal_size_mid 0.100
_exptl_crystal_size_min 0.100
_exptl_transmission_factor_max 1
_exptl_transmission_factor_min 0.543
_platon_squeeze_details
;
The structure is a channel solvate, containing a mixture of
 toluene and pentane (confirmed by single-crystal NMR analysis,
 but not possible to quantitate due to sample stability).
 Using an approximation of 24 molecules of toluene (1.5:1 ratio
 to Pd complex), the disordered solvent in the unit cell was
 treated as a diffuse contribution to the overall scattering
 without specific atom positions by SQUEEZE/PLATON.
;
_refine_diff_density_max 1.649
_refine_diff_density_min -1.043
_refine_diff_density_rms 0.157
_refine_ls_extinction_method none
_refine_ls_goodness_of_fit_ref 1.058
_refine_ls_hydrogen_treatment constr
_refine_ls_matrix_type full
_refine_ls_number_parameters 934
_refine_ls_number_reflns 16123
_refine_ls_number_restraints 0
_refine_ls_restrained_S_all 1.058
_refine_ls_R_factor_all 0.1074
_refine_ls_R_factor_gt 0.0777
_refine_ls_shift/su_max 0.001
_refine_ls_shift/su_mean 0.000
_refine_ls_structure_factor_coef Fsqd
_refine_ls_weighting_details 'w=1/[\s^2^(Fo^2^)+(0.0937P)^2^+91.5852P] where P=(Fo^2^+2Fc^2^)/3'
_refine_ls_weighting_scheme calc
_refine_ls_wR_factor_gt 0.1899
_refine_ls_wR_factor_ref 0.1979
_reflns_Friedel_coverage 0.000
_reflns_number_gt 12903
_reflns_number_total 16123
_reflns_threshold_expression 'I > 2\s(I)'
_cod_data_source_file cs9b03012_si_001.cif
_cod_data_source_block Ox_5f
_cod_original_cell_volume 18229.6(14)
_cod_original_formula_sum 'C53.50 H69 Br N O3 P Pd'
_cod_database_code 4516252
_shelx_shelxl_version_number 2014/7
_shelx_space_group_comment
;
The symmetry employed for this shelxl refinement is uniquely defined
by the following loop, which should always be used as a source of
symmetry information in preference to the above space-group names.
They are only intended as comments.
;
_shelx_estimated_absorpt_t_min 0.094
_shelx_estimated_absorpt_t_max 0.635

loop_
_space_group_symop_operation_xyz
'x, y, z'
'-x+1/2, -y, z+1/2'
'-x, y+1/2, -z+1/2'
'x+1/2, -y+1/2, -z'
'-x, -y, -z'
'x-1/2, y, -z-1/2'
'x, -y-1/2, z-1/2'
'-x-1/2, y-1/2, z'

loop_
_atom_site_label
_atom_site_type_symbol
_atom_site_fract_x
_atom_site_fract_y
_atom_site_fract_z
_atom_site_U_iso_or_equiv
_atom_site_adp_type
_atom_site_occupancy
_atom_site_site_symmetry_order
_atom_site_calc_flag
_atom_site_refinement_flags_posn
_atom_site_refinement_flags_adp
_atom_site_refinement_flags_occupancy
_atom_site_disorder_assembly
_atom_site_disorder_group
Pd1 Pd 0.34115(2) 0.29142(2) 0.47704(2) 0.02904(13) Uani 1 1 d . . . . .
Br1 Br 0.45004(4) 0.36324(4) 0.46473(2) 0.03686(17) Uani 1 1 d . . . . .
P1 P 0.25187(8) 0.20970(8) 0.49095(3) 0.0276(3) Uani 1 1 d . . . . .
O1 O 0.1305(3) 0.0984(2) 0.48569(9) 0.0383(10) Uani 1 1 d . . . . .
O2 O 0.2288(3) 0.2242(2) 0.56848(8) 0.0346(9) Uani 1 1 d . . . . .
O3 O 0.2039(2) 0.1082(2) 0.56138(8) 0.0341(9) Uani 1 1 d . . . . .
N1 N 0.4539(5) 0.4380(7) 0.59918(15) 0.085(3) Uani 1 1 d . . . . .
C1 C 0.2140(3) 0.1682(4) 0.46294(12) 0.0345(14) Uani 1 1 d . . . . .
C2 C 0.1593(4) 0.1145(4) 0.46311(14) 0.0382(15) Uani 1 1 d . . . . .
C3 C 0.0722(4) 0.0469(3) 0.48747(15) 0.0396(15) Uani 1 1 d . . . . .
H3A H 0.0922 0.0011 0.4825 0.059 Uiso 1 1 calc R U . . .
H3B H 0.0304 0.0598 0.4765 0.059 Uiso 1 1 calc R U . . .
H3C H 0.0542 0.0443 0.5047 0.059 Uiso 1 1 calc R U . . .
C4 C 0.1332(5) 0.0833(5) 0.44126(16) 0.0528(19) Uani 1 1 d . . . . .
H4 H 0.0954 0.0480 0.4418 0.063 Uiso 1 1 calc R U . . .
C5 C 0.1633(5) 0.1046(6) 0.41914(18) 0.066(3) Uani 1 1 d . . . . .
H5 H 0.1465 0.0837 0.4041 0.079 Uiso 1 1 calc R U . . .
C6 C 0.2181(5) 0.1566(6) 0.41841(16) 0.062(2) Uani 1 1 d . . . . .
H6 H 0.2387 0.1702 0.4028 0.074 Uiso 1 1 calc R U . . .
C7 C 0.2434(4) 0.1891(4) 0.43983(14) 0.0444(16) Uani 1 1 d . . . . .
C8 C 0.2985(4) 0.2482(4) 0.43559(12) 0.0432(16) Uani 1 1 d . . . . .
C9 C 0.2718(4) 0.3181(5) 0.43178(13) 0.0474(18) Uani 1 1 d . . . . .
C10 C 0.1918(5) 0.3393(5) 0.43949(16) 0.055(2) Uani 1 1 d . . . . .
H10 H 0.1718 0.3027 0.4510 0.066 Uiso 1 1 calc R U . . .
C11 C 0.1910(5) 0.4107(5) 0.45327(17) 0.061(2) Uani 1 1 d . . . . .
H11A H 0.2063 0.4479 0.4418 0.091 Uiso 1 1 calc R U . . .
H11B H 0.2262 0.4090 0.4673 0.091 Uiso 1 1 calc R U . . .
H11C H 0.1401 0.4202 0.4594 0.091 Uiso 1 1 calc R U . . .
C12 C 0.1421(6) 0.3413(10) 0.4168(2) 0.095(4) Uani 1 1 d . . . . .
H12A H 0.1691 0.3641 0.4031 0.143 Uiso 1 1 calc R U . . .
H12B H 0.0961 0.3678 0.4205 0.143 Uiso 1 1 calc R U . . .
H12C H 0.1287 0.2935 0.4119 0.143 Uiso 1 1 calc R U . . .
C13 C 0.3159(5) 0.3664(4) 0.41926(14) 0.0478(17) Uani 1 1 d . . . . .
H13 H 0.2978 0.4129 0.4174 0.057 Uiso 1 1 calc R U . . .
C14 C 0.3862(4) 0.3489(5) 0.40927(15) 0.0509(19) Uani 1 1 d . . . . .
C15 C 0.4314(5) 0.4046(6) 0.39575(19) 0.064(2) Uani 1 1 d . . . . .
H15 H 0.4265 0.4478 0.4061 0.077 Uiso 1 1 calc R U . . .
C16 C 0.3954(8) 0.4226(8) 0.3712(2) 0.089(4) Uani 1 1 d . . . . .
H16A H 0.3937 0.3808 0.3607 0.134 Uiso 1 1 calc R U . . .
H16B H 0.4251 0.4591 0.3629 0.134 Uiso 1 1 calc R U . . .
H16C H 0.3441 0.4398 0.3740 0.134 Uiso 1 1 calc R U . . .
C17 C 0.5146(7) 0.3893(7) 0.3949(2) 0.078(3) Uani 1 1 d . . . . .
H17A H 0.5311 0.3713 0.4111 0.117 Uiso 1 1 calc R U . . .
H17B H 0.5422 0.4324 0.3910 0.117 Uiso 1 1 calc R U . . .
H17C H 0.5247 0.3542 0.3820 0.117 Uiso 1 1 calc R U . . .
C18 C 0.4129(4) 0.2801(5) 0.41264(14) 0.0513(19) Uani 1 1 d . . . . .
H18 H 0.4601 0.2675 0.4056 0.062 Uiso 1 1 calc R U . . .
C19 C 0.3723(4) 0.2293(5) 0.42599(13) 0.0460(17) Uani 1 1 d . . . . .
C20 C 0.4040(5) 0.1563(5) 0.42917(15) 0.0512(18) Uani 1 1 d . . . . .
H20 H 0.3688 0.1286 0.4398 0.061 Uiso 1 1 calc R U . . .
C21 C 0.4131(7) 0.1188(6) 0.40449(19) 0.075(3) Uani 1 1 d . . . . .
H21A H 0.3684 0.1270 0.3942 0.113 Uiso 1 1 calc R U . . .
H21B H 0.4189 0.0685 0.4074 0.113 Uiso 1 1 calc R U . . .
H21C H 0.4578 0.1368 0.3959 0.113 Uiso 1 1 calc R U . . .
C22 C 0.4812(5) 0.1607(5) 0.44238(16) 0.0528(19) Uani 1 1 d . . . . .
H22A H 0.5188 0.1797 0.4309 0.079 Uiso 1 1 calc R U . . .
H22B H 0.4966 0.1137 0.4477 0.079 Uiso 1 1 calc R U . . .
H22C H 0.4770 0.1913 0.4569 0.079 Uiso 1 1 calc R U . . .
C23 C 0.3008(4) 0.1404(3) 0.51000(12) 0.0320(13) Uani 1 1 d . . . . .
C24 C 0.3815(4) 0.1349(3) 0.49910(11) 0.0314(13) Uani 1 1 d . . . . .
H24A H 0.3781 0.1173 0.4818 0.038 Uiso 1 1 calc R U . . .
H24B H 0.4039 0.1824 0.4985 0.038 Uiso 1 1 calc R U . . .
C25 C 0.4337(4) 0.0870(4) 0.51388(13) 0.0381(14) Uani 1 1 d . . . . .
H25A H 0.4839 0.0857 0.5058 0.046 Uiso 1 1 calc R U . . .
H25B H 0.4401 0.1058 0.5309 0.046 Uiso 1 1 calc R U . . .
C26 C 0.4016(4) 0.0133(4) 0.51521(16) 0.0480(17) Uani 1 1 d . . . . .
H26A H 0.4026 -0.0083 0.4985 0.058 Uiso 1 1 calc R U . . .
H26B H 0.4330 -0.0157 0.5264 0.058 Uiso 1 1 calc R U . . .
C27 C 0.3214(4) 0.0149(3) 0.52479(13) 0.0384(14) Uani 1 1 d . . . . .
H27A H 0.3217 0.0302 0.5424 0.046 Uiso 1 1 calc R U . . .
H27B H 0.3004 -0.0332 0.5242 0.046 Uiso 1 1 calc R U . . .
C28 C 0.2700(4) 0.0638(3) 0.50989(12) 0.0310(13) Uani 1 1 d . . . . .
H28A H 0.2187 0.0631 0.5172 0.037 Uiso 1 1 calc R U . . .
H28B H 0.2664 0.0468 0.4925 0.037 Uiso 1 1 calc R U . . .
C29 C 0.2992(3) 0.1711(3) 0.53654(11) 0.0276(12) Uani 1 1 d . . . . .
H29A H 0.3339 0.1434 0.5471 0.033 Uiso 1 1 calc R U . . .
H29B H 0.3189 0.2196 0.5359 0.033 Uiso 1 1 calc R U . . .
C30 C 0.2218(3) 0.1727(3) 0.54913(11) 0.0286(12) Uani 1 1 d . . . . .
C31 C 0.1984(6) 0.1951(4) 0.59042(15) 0.057(2) Uani 1 1 d . . . . .
H31A H 0.1435 0.2037 0.5916 0.069 Uiso 1 1 calc R U . . .
H31B H 0.2236 0.2140 0.6054 0.069 Uiso 1 1 calc R U . . .
C32 C 0.2152(5) 0.1180(4) 0.58698(14) 0.0502(18) Uani 1 1 d . . . . .
H32A H 0.2678 0.1070 0.5918 0.060 Uiso 1 1 calc R U . . .
H32B H 0.1804 0.0887 0.5969 0.060 Uiso 1 1 calc R U . . .
C33 C 0.1558(3) 0.1891(3) 0.53203(12) 0.0299(12) Uani 1 1 d . . . . .
H33A H 0.1140 0.2074 0.5423 0.036 Uiso 1 1 calc R U . . .
H33B H 0.1384 0.1447 0.5245 0.036 Uiso 1 1 calc R U . . .
C34 C 0.1706(3) 0.2419(3) 0.51091(12) 0.0319(13) Uani 1 1 d . . . . .
C35 C 0.1900(4) 0.3141(3) 0.52192(13) 0.0338(13) Uani 1 1 d . . . . .
H35A H 0.1488 0.3297 0.5327 0.051 Uiso 1 1 calc R U . . .
H35B H 0.1969 0.3480 0.5084 0.051 Uiso 1 1 calc R U . . .
H35C H 0.2365 0.3107 0.5316 0.051 Uiso 1 1 calc R U . . .
C36 C 0.0982(4) 0.2524(4) 0.49578(13) 0.0379(14) Uani 1 1 d . . . . .
H36A H 0.0851 0.2087 0.4873 0.057 Uiso 1 1 calc R U . . .
H36B H 0.1061 0.2894 0.4834 0.057 Uiso 1 1 calc R U . . .
H36C H 0.0570 0.2659 0.5070 0.057 Uiso 1 1 calc R U . . .
C37 C 0.3727(3) 0.3285(3) 0.51068(12) 0.0327(13) Uani 1 1 d . . . . .
C38 C 0.4236(3) 0.2962(4) 0.52643(12) 0.0355(14) Uani 1 1 d . . . . .
H38 H 0.4455 0.2529 0.5215 0.043 Uiso 1 1 calc R U . . .
C39 C 0.4436(4) 0.3247(4) 0.54897(13) 0.0422(16) Uani 1 1 d . . . . .
H39 H 0.4776 0.3004 0.5595 0.051 Uiso 1 1 calc R U . . .
C40 C 0.4148(4) 0.3882(4) 0.55627(13) 0.0456(17) Uani 1 1 d . . . . .
C41 C 0.4354(5) 0.4179(5) 0.58009(16) 0.061(2) Uani 1 1 d . . . . .
C42 C 0.3666(4) 0.4253(4) 0.54023(14) 0.0430(17) Uani 1 1 d . . . . .
H42 H 0.3479 0.4701 0.5448 0.052 Uiso 1 1 calc R U . . .
C43 C 0.3467(4) 0.3955(3) 0.51745(12) 0.0339(13) Uani 1 1 d . . . . .
H43 H 0.3151 0.4209 0.5064 0.041 Uiso 1 1 calc R U . . .
Pd2 Pd 0.35642(3) 0.27382(2) 0.69888(2) 0.03582(14) Uani 1 1 d . . . . .
Br2 Br 0.46861(4) 0.20165(4) 0.70689(2) 0.0462(2) Uani 1 1 d . . . . .
P2 P 0.26627(10) 0.35796(9) 0.68856(3) 0.0385(4) Uani 1 1 d . . . . .
O4 O 0.1517(4) 0.4746(3) 0.69995(10) 0.0574(15) Uani 1 1 d . . . . .
O5 O 0.2051(3) 0.4672(3) 0.62019(9) 0.0455(12) Uani 1 1 d . . . . .
O6 O 0.2219(3) 0.3504(3) 0.61234(9) 0.0424(11) Uani 1 1 d . . . . .
N2 N 0.4417(4) 0.0947(5) 0.58039(13) 0.0579(18) Uani 1 1 d . . . . .
C44 C 0.2386(4) 0.3982(4) 0.71835(13) 0.0421(15) Uani 1 1 d . . . . .
C45 C 0.1877(5) 0.4541(4) 0.72093(14) 0.0474(17) Uani 1 1 d . . . . .
C46 C 0.1104(5) 0.5388(4) 0.70104(17) 0.0520(19) Uani 1 1 d . . . . .
H46A H 0.0609 0.5302 0.7086 0.078 Uiso 1 1 calc R U . . .
H46B H 0.1037 0.5573 0.6842 0.078 Uiso 1 1 calc R U . . .
H46C H 0.1382 0.5728 0.7111 0.078 Uiso 1 1 calc R U . . .
C47 C 0.1753(5) 0.4848(4) 0.74408(16) 0.054(2) Uani 1 1 d . . . . .
H47 H 0.1443 0.5252 0.7453 0.064 Uiso 1 1 calc R U . . .
C48 C 0.2065(5) 0.4581(5) 0.76453(16) 0.057(2) Uani 1 1 d . . . . .
H48 H 0.1949 0.4780 0.7803 0.069 Uiso 1 1 calc R U . . .
C49 C 0.2554(5) 0.4018(4) 0.76319(14) 0.0501(18) Uani 1 1 d . . . . .
H49 H 0.2772 0.3832 0.7779 0.060 Uiso 1 1 calc R U . . .
C50 C 0.2730(5) 0.3719(4) 0.73995(14) 0.0465(17) Uani 1 1 d . . . . .
C51 C 0.3267(5) 0.3117(4) 0.74185(13) 0.0419(15) Uani 1 1 d . . . . .
C52 C 0.2984(5) 0.2435(4) 0.74616(13) 0.0447(16) Uani 1 1 d . . . . .
C53 C 0.2167(5) 0.2251(4) 0.74040(14) 0.0475(17) Uani 1 1 d . . . . .
H53 H 0.1962 0.2632 0.7296 0.057 Uiso 1 1 calc R U . . .
C54 C 0.2090(5) 0.1570(4) 0.72618(16) 0.0508(18) Uani 1 1 d . . . . .
H54A H 0.2236 0.1178 0.7369 0.076 Uiso 1 1 calc R U . . .
H54B H 0.2418 0.1581 0.7115 0.076 Uiso 1 1 calc R U . . .
H54C H 0.1565 0.1510 0.7209 0.076 Uiso 1 1 calc R U . . .
C55 C 0.1705(6) 0.2254(6) 0.76457(19) 0.066(2) Uani 1 1 d . . . . .
H55A H 0.1885 0.1879 0.7755 0.099 Uiso 1 1 calc R U . . .
H55B H 0.1172 0.2177 0.7607 0.099 Uiso 1 1 calc R U . . .
H55C H 0.1765 0.2707 0.7729 0.099 Uiso 1 1 calc R U . . .
C56 C 0.3433(5) 0.1944(4) 0.75876(14) 0.0480(18) Uani 1 1 d . . . . .
H56 H 0.3242 0.1486 0.7615 0.058 Uiso 1 1 calc R U . . .
C57 C 0.4143(5) 0.2109(4) 0.76721(14) 0.053(2) Uani 1 1 d . . . . .
C58 C 0.4608(7) 0.1585(6) 0.78239(17) 0.070(3) Uani 1 1 d . . . . .
H58 H 0.5010 0.1848 0.7914 0.085 Uiso 1 1 calc R U . . .
C59 C 0.4115(8) 0.1196(7) 0.8019(2) 0.085(2) Uani 1 1 d . . . . .
H59A H 0.3937 0.1530 0.8144 0.127 Uiso 1 1 calc R U . . .
H59B H 0.4415 0.0831 0.8100 0.127 Uiso 1 1 calc R U . . .
H59C H 0.3681 0.0982 0.7935 0.127 Uiso 1 1 calc R U . . .
C60 C 0.4984(8) 0.1039(7) 0.7660(2) 0.085(2) Uani 1 1 d . . . . .
H60A H 0.4599 0.0786 0.7565 0.127 Uiso 1 1 calc R U . . .
H60B H 0.5264 0.0708 0.7764 0.127 Uiso 1 1 calc R U . . .
H60C H 0.5332 0.1270 0.7545 0.127 Uiso 1 1 calc R U . . .
C61 C 0.4435(5) 0.2763(5) 0.76192(15) 0.0526(19) Uani 1 1 d . . . . .
H61 H 0.4935 0.2868 0.7670 0.063 Uiso 1 1 calc R U . . .
C62 C 0.4019(5) 0.3278(4) 0.74939(15) 0.0521(19) Uani 1 1 d . . . . .
C63 C 0.4375(5) 0.3988(4) 0.74525(15) 0.0525(19) Uani 1 1 d . . . . .
H63 H 0.4016 0.4269 0.7349 0.063 Uiso 1 1 calc R U . . .
C64 C 0.4484(6) 0.4378(5) 0.76979(18) 0.065(2) Uani 1 1 d . . . . .
H64A H 0.4852 0.4128 0.7800 0.097 Uiso 1 1 calc R U . . .
H64B H 0.4002 0.4404 0.7786 0.097 Uiso 1 1 calc R U . . .
H64C H 0.4667 0.4853 0.7664 0.097 Uiso 1 1 calc R U . . .
C65 C 0.5111(5) 0.3937(5) 0.73083(19) 0.062(2) Uani 1 1 d . . . . .
H65A H 0.5494 0.3711 0.7412 0.093 Uiso 1 1 calc R U . . .
H65B H 0.5281 0.4408 0.7263 0.093 Uiso 1 1 calc R U . . .
H65C H 0.5032 0.3659 0.7157 0.093 Uiso 1 1 calc R U . . .
C66 C 0.3123(4) 0.4285(4) 0.66904(13) 0.0406(15) Uani 1 1 d . . . . .
C67A C 0.3959(5) 0.4298(4) 0.67739(15) 0.0467(17) Uani 0.754(10) 1 d . . P A 1
H67A H 0.3976 0.4401 0.6954 0.056 Uiso 0.754(10) 1 calc R U P A 1
H67B H 0.4174 0.3824 0.6750 0.056 Uiso 0.754(10) 1 calc R U P A 1
C68A C 0.4443(5) 0.4804(5) 0.66451(16) 0.038(2) Uani 0.754(10) 1 d . . P A 1
H68A H 0.4494 0.4670 0.6468 0.045 Uiso 0.754(10) 1 calc R U P A 1
H68B H 0.4951 0.4804 0.6721 0.045 Uiso 0.754(10) 1 calc R U P A 1
C69A C 0.4091(5) 0.5553(5) 0.66645(17) 0.0388(19) Uani 0.754(10) 1 d . . P A 1
H69A H 0.4100 0.5712 0.6840 0.047 Uiso 0.754(10) 1 calc R U P A 1
H69B H 0.4390 0.5886 0.6564 0.047 Uiso 0.754(10) 1 calc R U P A 1
C70A C 0.3275(6) 0.5538(5) 0.65701(17) 0.041(2) Uani 0.754(10) 1 d . . P A 1
H70A H 0.3051 0.6011 0.6585 0.049 Uiso 0.754(10) 1 calc R U P A 1
H70B H 0.3268 0.5402 0.6393 0.049 Uiso 0.754(10) 1 calc R U P A 1
C71A C 0.2831(5) 0.5042(4) 0.67133(14) 0.0483(17) Uani 0.754(10) 1 d . . P A 1
H71A H 0.2301 0.5059 0.6656 0.058 Uiso 0.754(10) 1 calc R U P A 1
H71B H 0.2839 0.5182 0.6890 0.058 Uiso 0.754(10) 1 calc R U P A 1
C67B C 0.1902(4) 0.2605(4) 0.65834(15) 0.0471(17) Uani 0.246(10) 1 d . . P A 2
H67C H 0.2345 0.2628 0.6472 0.057 Uiso 0.246(10) 1 calc R U P A 2
H67D H 0.2001 0.2247 0.6713 0.057 Uiso 0.246(10) 1 calc R U P A 2
C68B C 0.1234(14) 0.2417(12) 0.6442(4) 0.026(5) Uani 0.246(10) 1 d . . P A 2
H68C H 0.1299 0.1948 0.6367 0.031 Uiso 0.246(10) 1 calc R U P A 2
H68D H 0.1150 0.2761 0.6307 0.031 Uiso 0.246(10) 1 calc R U P A 2
C69B C 0.0561(16) 0.2414(14) 0.6620(5) 0.0388(19) Uani 0.246(10) 1 d . . P A 2
H69C H 0.0101 0.2285 0.6526 0.047 Uiso 0.246(10) 1 calc R U P A 2
H69D H 0.0643 0.2051 0.6749 0.047 Uiso 0.246(10) 1 calc R U P A 2
C70B C 0.0435(18) 0.3105(19) 0.6745(5) 0.048(8) Uani 0.246(10) 1 d . . P A 2
H70C H 0.0346 0.3477 0.6620 0.058 Uiso 0.246(10) 1 calc R U P A 2
H70D H -0.0007 0.3081 0.6857 0.058 Uiso 0.246(10) 1 calc R U P A 2
C71B C 0.1092(5) 0.3246(5) 0.68811(16) 0.0527(19) Uani 0.246(10) 1 d . . P A 2
H71C H 0.1186 0.2861 0.7000 0.063 Uiso 0.246(10) 1 calc R U P A 2
H71D H 0.1025 0.3684 0.6977 0.063 Uiso 0.246(10) 1 calc R U P A 2
C72 C 0.3034(4) 0.4007(4) 0.64216(13) 0.0409(15) Uani 1 1 d . . . . .
H72A H 0.3357 0.4292 0.6311 0.049 Uiso 1 1 calc R U . . .
H72B H 0.3226 0.3520 0.6416 0.049 Uiso 1 1 calc R U . . .
C73 C 0.2235(4) 0.4013(4) 0.63185(13) 0.0423(15) Uani 1 1 d . . . . .
C74 C 0.2044(6) 0.4561(4) 0.59375(14) 0.054(2) Uani 1 1 d . . . . .
H74A H 0.2546 0.4650 0.5864 0.065 Uiso 1 1 calc R U . . .
H74B H 0.1667 0.4865 0.5855 0.065 Uiso 1 1 calc R U . . .
C75 C 0.1833(6) 0.3808(4) 0.59179(15) 0.054(2) Uani 1 1 d . . . . .
H75A H 0.1281 0.3743 0.5933 0.064 Uiso 1 1 calc R U . . .
H75B H 0.2006 0.3604 0.5759 0.064 Uiso 1 1 calc R U . . .
C76 C 0.1606(5) 0.3880(5) 0.65059(14) 0.0493(18) Uani 1 1 d . . . . .
H76A H 0.1149 0.3738 0.6413 0.059 Uiso 1 1 calc R U . . .
H76B H 0.1490 0.4328 0.6591 0.059 Uiso 1 1 calc R U . . .
C77 C 0.1768(4) 0.3322(4) 0.67058(14) 0.0440(16) Uani 1 1 d . . . . .
C78A C 0.1902(4) 0.2605(4) 0.65834(15) 0.0471(17) Uani 0.754(10) 1 d . . P A 1
H78A H 0.2332 0.2635 0.6470 0.071 Uiso 0.754(10) 1 calc R U P A 1
H78B H 0.2007 0.2255 0.6712 0.071 Uiso 0.754(10) 1 calc R U P A 1
H78C H 0.1451 0.2466 0.6490 0.071 Uiso 0.754(10) 1 calc R U P A 1
C79A C 0.1092(5) 0.3246(5) 0.68811(16) 0.0527(19) Uani 0.754(10) 1 d . . P A 1
H79A H 0.0992 0.3696 0.6962 0.079 Uiso 0.754(10) 1 calc R U P A 1
H79B H 0.0647 0.3103 0.6786 0.079 Uiso 0.754(10) 1 calc R U P A 1
H79C H 0.1203 0.2892 0.7007 0.079 Uiso 0.754(10) 1 calc R U P A 1
C78B C 0.3959(5) 0.4298(4) 0.67739(15) 0.0467(17) Uani 0.246(10) 1 d . . P A 2
H78D H 0.4171 0.3825 0.6762 0.070 Uiso 0.246(10) 1 calc R U P A 2
H78E H 0.4245 0.4615 0.6666 0.070 Uiso 0.246(10) 1 calc R U P A 2
H78F H 0.3991 0.4463 0.6946 0.070 Uiso 0.246(10) 1 calc R U P A 2
C79B C 0.2831(5) 0.5042(4) 0.67133(14) 0.0483(17) Uani 0.246(10) 1 d . . P A 2
H79D H 0.2894 0.5204 0.6885 0.073 Uiso 0.246(10) 1 calc R U P A 2
H79E H 0.3117 0.5347 0.6601 0.073 Uiso 0.246(10) 1 calc R U P A 2
H79F H 0.2296 0.5056 0.6669 0.073 Uiso 0.246(10) 1 calc R U P A 2
C80 C 0.3746(4) 0.2353(3) 0.66448(12) 0.0359(14) Uani 1 1 d . . . . .
C81 C 0.4266(4) 0.2637(4) 0.64722(14) 0.0407(15) Uani 1 1 d . . . . .
H81 H 0.4512 0.3068 0.6507 0.049 Uiso 1 1 calc R U . . .
C82 C 0.4417(4) 0.2283(4) 0.62510(14) 0.0442(16) Uani 1 1 d . . . . .
H82 H 0.4746 0.2487 0.6132 0.053 Uiso 1 1 calc R U . . .
C83 C 0.4093(4) 0.1640(4) 0.62041(13) 0.0398(15) Uani 1 1 d . . . . .
C84 C 0.4281(4) 0.1255(4) 0.59811(15) 0.0473(17) Uani 1 1 d . . . . .
C85 C 0.3584(4) 0.1342(4) 0.63725(13) 0.0405(15) Uani 1 1 d . . . . .
H85 H 0.3355 0.0903 0.6339 0.049 Uiso 1 1 calc R U . . .
C86 C 0.3424(4) 0.1705(4) 0.65890(12) 0.0353(14) Uani 1 1 d . . . . .
H86 H 0.3081 0.1504 0.6704 0.042 Uiso 1 1 calc R U . . .

loop_
_atom_site_aniso_label
_atom_site_aniso_U_11
_atom_site_aniso_U_22
_atom_site_aniso_U_33
_atom_site_aniso_U_23
_atom_site_aniso_U_13
_atom_site_aniso_U_12
Pd1 0.0222(2) 0.0297(2) 0.0352(2) 0.00108(17) 0.00204(16) -0.00042(16)
Br1 0.0274(3) 0.0366(3) 0.0466(4) 0.0017(3) 0.0075(3) -0.0041(3)
P1 0.0211(7) 0.0256(7) 0.0362(7) -0.0021(6) 0.0022(6) -0.0013(5)
O1 0.031(2) 0.035(2) 0.050(3) -0.009(2) 0.0023(19) -0.0060(19)
O2 0.035(2) 0.029(2) 0.040(2) -0.0090(18) 0.0067(18) -0.0055(18)
O3 0.031(2) 0.029(2) 0.042(2) 0.0001(18) 0.0079(18) -0.0082(17)
N1 0.074(5) 0.132(9) 0.049(4) -0.026(5) 0.006(4) -0.045(6)
C1 0.022(3) 0.041(3) 0.040(3) -0.010(3) -0.005(2) 0.003(3)
C2 0.024(3) 0.041(4) 0.050(4) -0.009(3) 0.003(3) 0.003(3)
C3 0.026(3) 0.028(3) 0.064(4) 0.002(3) -0.007(3) -0.009(3)
C4 0.041(4) 0.059(5) 0.058(5) -0.023(4) -0.003(3) -0.011(4)
C5 0.054(5) 0.091(7) 0.054(5) -0.026(5) -0.007(4) -0.011(5)
C6 0.056(5) 0.089(7) 0.041(4) -0.018(4) 0.000(4) -0.016(5)
C7 0.032(3) 0.054(4) 0.047(4) -0.007(3) -0.002(3) -0.010(3)
C8 0.041(4) 0.059(4) 0.030(3) 0.004(3) -0.001(3) -0.002(3)
C9 0.031(4) 0.076(5) 0.036(3) 0.002(3) -0.004(3) 0.003(3)
C10 0.039(4) 0.074(6) 0.052(4) 0.009(4) -0.002(3) 0.006(4)
C11 0.053(5) 0.067(5) 0.062(5) 0.013(4) 0.003(4) 0.018(4)
C12 0.042(5) 0.155(13) 0.088(7) -0.006(8) -0.017(5) 0.030(7)
C13 0.041(4) 0.054(4) 0.049(4) 0.005(3) -0.001(3) 0.007(3)
C14 0.034(4) 0.068(5) 0.050(4) 0.012(4) 0.005(3) -0.001(4)
C15 0.052(5) 0.072(6) 0.068(5) 0.024(5) 0.010(4) -0.001(4)
C16 0.089(8) 0.119(10) 0.060(6) 0.017(6) 0.009(5) -0.015(7)
C17 0.071(6) 0.082(7) 0.082(7) 0.026(6) 0.017(5) -0.007(5)
C18 0.035(4) 0.077(6) 0.042(4) 0.005(4) 0.008(3) 0.001(4)
C19 0.038(4) 0.062(5) 0.038(4) -0.010(3) -0.003(3) -0.003(3)
C20 0.045(4) 0.063(5) 0.046(4) -0.015(4) 0.005(3) -0.002(4)
C21 0.097(8) 0.068(6) 0.061(5) -0.021(5) 0.012(5) 0.002(5)
C22 0.044(4) 0.057(5) 0.057(4) -0.001(4) 0.011(3) 0.004(4)
C23 0.029(3) 0.025(3) 0.041(3) -0.006(2) 0.001(3) 0.003(2)
C24 0.031(3) 0.030(3) 0.032(3) 0.001(2) 0.001(2) 0.007(2)
C25 0.028(3) 0.042(4) 0.044(3) -0.005(3) 0.008(3) 0.008(3)
C26 0.045(4) 0.039(4) 0.060(4) -0.007(3) -0.005(3) 0.015(3)
C27 0.043(4) 0.023(3) 0.049(4) -0.002(3) -0.003(3) 0.002(3)
C28 0.036(3) 0.019(3) 0.038(3) -0.007(2) 0.002(2) 0.000(2)
C29 0.021(3) 0.023(3) 0.039(3) -0.002(2) 0.000(2) 0.001(2)
C30 0.029(3) 0.021(3) 0.036(3) -0.006(2) 0.003(2) -0.002(2)
C31 0.083(6) 0.044(4) 0.045(4) -0.010(3) 0.014(4) -0.004(4)
C32 0.066(5) 0.037(4) 0.047(4) 0.004(3) 0.001(4) -0.002(4)
C33 0.021(3) 0.025(3) 0.045(3) -0.003(3) 0.005(2) -0.005(2)
C34 0.021(3) 0.032(3) 0.043(3) -0.003(3) 0.006(2) 0.001(2)
C35 0.028(3) 0.025(3) 0.048(4) 0.001(3) 0.005(3) 0.000(2)
C36 0.024(3) 0.041(3) 0.049(4) -0.001(3) 0.003(3) 0.009(3)
C37 0.025(3) 0.034(3) 0.039(3) 0.002(3) 0.003(2) -0.009(2)
C38 0.021(3) 0.045(4) 0.041(3) 0.009(3) -0.002(2) -0.005(3)
C39 0.030(3) 0.053(4) 0.044(4) 0.008(3) 0.000(3) -0.016(3)
C40 0.037(4) 0.059(5) 0.042(4) -0.002(3) 0.003(3) -0.024(3)
C41 0.057(5) 0.074(6) 0.051(5) -0.009(4) 0.013(4) -0.030(5)
C42 0.036(4) 0.042(4) 0.051(4) -0.007(3) 0.015(3) -0.022(3)
C43 0.030(3) 0.031(3) 0.040(3) -0.005(3) 0.005(3) -0.005(3)
Pd2 0.0392(3) 0.0313(2) 0.0369(3) -0.00378(18) -0.00204(19) -0.00024(19)
Br2 0.0438(4) 0.0444(4) 0.0503(4) -0.0045(3) -0.0091(3) 0.0028(3)
P2 0.0423(9) 0.0377(8) 0.0355(8) -0.0049(7) -0.0009(7) 0.0039(7)
O4 0.073(4) 0.054(3) 0.045(3) -0.003(2) 0.007(3) 0.029(3)
O5 0.057(3) 0.041(3) 0.039(2) -0.006(2) -0.004(2) 0.013(2)
O6 0.049(3) 0.039(2) 0.039(2) -0.008(2) -0.001(2) 0.000(2)
N2 0.049(4) 0.080(5) 0.045(3) -0.020(4) 0.006(3) -0.003(4)
C44 0.050(4) 0.039(4) 0.037(3) -0.008(3) -0.002(3) 0.006(3)
C45 0.055(4) 0.043(4) 0.044(4) -0.002(3) 0.006(3) 0.006(3)
C46 0.047(4) 0.043(4) 0.065(5) 0.008(4) 0.011(4) 0.012(3)
C47 0.058(5) 0.038(4) 0.064(5) -0.010(4) 0.016(4) 0.001(4)
C48 0.065(5) 0.057(5) 0.049(4) -0.016(4) 0.008(4) -0.001(4)
C49 0.069(5) 0.041(4) 0.040(4) -0.007(3) -0.002(3) 0.001(4)
C50 0.062(5) 0.038(4) 0.039(4) -0.004(3) -0.003(3) -0.006(3)
C51 0.052(4) 0.035(3) 0.039(3) 0.000(3) -0.008(3) -0.003(3)
C52 0.059(5) 0.041(4) 0.033(3) 0.002(3) -0.001(3) 0.001(3)
C53 0.057(5) 0.040(4) 0.045(4) -0.002(3) 0.010(3) 0.000(3)
C54 0.047(4) 0.050(4) 0.055(4) -0.001(4) 0.001(3) -0.013(3)
C55 0.068(6) 0.064(5) 0.066(5) -0.012(4) 0.015(5) -0.001(5)
C56 0.060(5) 0.039(4) 0.046(4) 0.007(3) 0.004(3) 0.001(3)
C57 0.072(6) 0.048(4) 0.039(4) -0.001(3) -0.007(4) 0.010(4)
C58 0.095(7) 0.068(6) 0.049(5) 0.014(4) -0.020(5) 0.024(5)
C59 0.087(6) 0.075(5) 0.092(5) 0.015(4) -0.021(4) 0.014(4)
C60 0.087(6) 0.075(5) 0.092(5) 0.015(4) -0.021(4) 0.014(4)
C61 0.056(5) 0.053(5) 0.049(4) -0.001(4) -0.012(4) 0.000(4)
C62 0.068(5) 0.044(4) 0.045(4) -0.007(3) -0.010(4) -0.007(4)
C63 0.064(5) 0.042(4) 0.052(4) -0.005(3) -0.018(4) -0.008(4)
C64 0.079(6) 0.053(5) 0.062(5) -0.014(4) -0.020(5) -0.010(4)
C65 0.054(5) 0.059(5) 0.073(6) -0.008(4) -0.004(4) -0.010(4)
C66 0.048(4) 0.035(3) 0.039(3) -0.008(3) 0.001(3) 0.001(3)
C67A 0.053(4) 0.037(4) 0.050(4) -0.004(3) -0.010(3) -0.003(3)
C68A 0.039(5) 0.040(5) 0.035(4) 0.004(4) 0.001(4) -0.011(4)
C69A 0.040(5) 0.033(4) 0.044(4) 0.004(3) 0.008(4) -0.010(3)
C70A 0.048(5) 0.035(5) 0.039(5) 0.006(4) 0.006(4) -0.001(4)
C71A 0.065(5) 0.042(4) 0.039(4) -0.008(3) -0.001(3) 0.006(4)
C67B 0.042(4) 0.051(4) 0.049(4) -0.002(3) -0.003(3) -0.003(3)
C68B 0.033(12) 0.025(11) 0.020(10) -0.003(9) 0.012(9) -0.003(9)
C69B 0.040(5) 0.033(4) 0.044(4) 0.004(3) 0.008(4) -0.010(3)
C70B 0.050(17) 0.07(2) 0.025(13) -0.029(13) 0.007(11) -0.018(15)
C71B 0.039(4) 0.064(5) 0.055(4) 0.004(4) 0.003(3) 0.003(4)
C72 0.047(4) 0.039(4) 0.037(3) -0.005(3) 0.003(3) 0.004(3)
C73 0.051(4) 0.035(3) 0.041(4) -0.006(3) -0.005(3) 0.007(3)
C74 0.077(6) 0.047(4) 0.038(4) -0.005(3) -0.005(4) 0.012(4)
C75 0.072(5) 0.049(4) 0.041(4) -0.013(3) -0.014(4) 0.009(4)
C76 0.044(4) 0.058(5) 0.046(4) -0.011(3) -0.004(3) 0.008(3)
C77 0.038(4) 0.050(4) 0.043(4) -0.006(3) -0.001(3) 0.008(3)
C78A 0.042(4) 0.051(4) 0.049(4) -0.002(3) -0.003(3) -0.003(3)
C79A 0.039(4) 0.064(5) 0.055(4) 0.004(4) 0.003(3) 0.003(4)
C78B 0.053(4) 0.037(4) 0.050(4) -0.004(3) -0.010(3) -0.003(3)
C79B 0.065(5) 0.042(4) 0.039(4) -0.008(3) -0.001(3) 0.006(4)
C80 0.036(3) 0.033(3) 0.039(3) -0.002(3) 0.001(3) 0.000(3)
C81 0.031(3) 0.040(4) 0.051(4) -0.007(3) 0.005(3) -0.001(3)
C82 0.045(4) 0.043(4) 0.044(4) 0.001(3) 0.008(3) -0.007(3)
C83 0.034(3) 0.047(4) 0.039(3) -0.001(3) 0.003(3) -0.001(3)
C84 0.037(4) 0.056(4) 0.049(4) -0.004(4) 0.009(3) -0.001(3)
C85 0.042(4) 0.041(4) 0.038(3) -0.002(3) -0.001(3) -0.006(3)
C86 0.034(3) 0.035(3) 0.037(3) -0.001(3) 0.005(3) -0.007(3)

loop_
_atom_type_symbol
_atom_type_description
_atom_type_scat_dispersion_real
_atom_type_scat_dispersion_imag
_atom_type_scat_source
C C 0.0181 0.0091 'International Tables Vol C Tables 4.2.6.8 and 6.1.1.4'
H H 0.0000 0.0000 'International Tables Vol C Tables 4.2.6.8 and 6.1.1.4'
Br Br -0.6763 1.2805 'International Tables Vol C Tables 4.2.6.8 and 6.1.1.4'
N N 0.0311 0.0180 'International Tables Vol C Tables 4.2.6.8 and 6.1.1.4'
O O 0.0492 0.0322 'International Tables Vol C Tables 4.2.6.8 and 6.1.1.4'
P P 0.2955 0.4335 'International Tables Vol C Tables 4.2.6.8 and 6.1.1.4'
Pd Pd 0.1215 3.9337 'International Tables Vol C Tables 4.2.6.8 and 6.1.1.4'

loop_
_geom_angle_atom_site_label_1
_geom_angle_atom_site_label_2
_geom_angle_atom_site_label_3
_geom_angle
C37 Pd1 P1 97.72(17)
C37 Pd1 Br1 80.12(17)
P1 Pd1 Br1 170.72(4)
C37 Pd1 C8 178.1(3)
P1 Pd1 C8 82.00(18)
Br1 Pd1 C8 100.46(17)
C1 P1 C23 108.2(3)
C1 P1 C34 109.1(3)
C23 P1 C34 105.6(3)
C1 P1 Pd1 105.8(2)
C23 P1 Pd1 109.2(2)
C34 P1 Pd1 118.5(2)
C2 O1 C3 119.3(5)
C31 O2 C30 107.7(5)
C32 O3 C30 107.7(5)
C7 C1 C2 117.8(6)
C7 C1 P1 118.0(5)
C2 C1 P1 124.1(5)
O1 C2 C4 122.2(7)
O1 C2 C1 115.5(6)
C4 C2 C1 122.2(7)
O1 C3 H3A 109.5
O1 C3 H3B 109.5
H3A C3 H3B 109.5
O1 C3 H3C 109.5
H3A C3 H3C 109.5
H3B C3 H3C 109.5
C5 C4 C2 118.4(8)
C5 C4 H4 120.8
C2 C4 H4 120.8
C4 C5 C6 120.7(8)
C4 C5 H5 119.6
C6 C5 H5 119.6
C7 C6 C5 121.5(8)
C7 C6 H6 119.2
C5 C6 H6 119.2
C6 C7 C1 119.3(7)
C6 C7 C8 114.7(7)
C1 C7 C8 125.8(6)
C9 C8 C19 118.7(7)
C9 C8 C7 120.3(7)
C19 C8 C7 116.8(7)
C9 C8 Pd1 85.4(4)
C19 C8 Pd1 97.3(4)
C7 C8 Pd1 107.9(4)
C13 C9 C8 120.2(7)
C13 C9 C10 118.6(8)
C8 C9 C10 121.0(7)
C12 C10 C9 109.2(8)
C12 C10 C11 111.0(9)
C9 C10 C11 111.7(8)
C12 C10 H10 108.3
C9 C10 H10 108.3
C11 C10 H10 108.3
C10 C11 H11A 109.5
C10 C11 H11B 109.5
H11A C11 H11B 109.5
C10 C11 H11C 109.5
H11A C11 H11C 109.5
H11B C11 H11C 109.5
C10 C12 H12A 109.5
C10 C12 H12B 109.5
H12A C12 H12B 109.5
C10 C12 H12C 109.5
H12A C12 H12C 109.5
H12B C12 H12C 109.5
C9 C13 C14 122.1(8)
C9 C13 H13 118.9
C14 C13 H13 118.9
C13 C14 C18 118.2(7)
C13 C14 C15 119.2(8)
C18 C14 C15 122.6(7)
C17 C15 C16 115.7(9)
C17 C15 C14 113.4(8)
C16 C15 C14 110.8(9)
C17 C15 H15 105.3
C16 C15 H15 105.3
C14 C15 H15 105.3
C15 C16 H16A 109.5
C15 C16 H16B 109.5
H16A C16 H16B 109.5
C15 C16 H16C 109.5
H16A C16 H16C 109.5
H16B C16 H16C 109.5
C15 C17 H17A 109.5
C15 C17 H17B 109.5
H17A C17 H17B 109.5
C15 C17 H17C 109.5
H17A C17 H17C 109.5
H17B C17 H17C 109.5
C19 C18 C14 122.5(7)
C19 C18 H18 118.8
C14 C18 H18 118.8
C18 C19 C8 118.2(8)
C18 C19 C20 120.1(7)
C8 C19 C20 121.7(7)
C19 C20 C21 112.0(8)
C19 C20 C22 109.4(7)
C21 C20 C22 109.5(8)
C19 C20 H20 108.6
C21 C20 H20 108.6
C22 C20 H20 108.6
C20 C21 H21A 109.5
C20 C21 H21B 109.5
H21A C21 H21B 109.5
C20 C21 H21C 109.5
H21A C21 H21C 109.5
H21B C21 H21C 109.5
C20 C22 H22A 109.5
C20 C22 H22B 109.5
H22A C22 H22B 109.5
C20 C22 H22C 109.5
H22A C22 H22C 109.5
H22B C22 H22C 109.5
C29 C23 C24 113.2(5)
C29 C23 C28 110.6(5)
C24 C23 C28 105.0(5)
C29 C23 P1 103.2(4)
C24 C23 P1 105.5(4)
C28 C23 P1 119.5(4)
C25 C24 C23 113.9(5)
C25 C24 H24A 108.8
C23 C24 H24A 108.8
C25 C24 H24B 108.8
C23 C24 H24B 108.8
H24A C24 H24B 107.7
C26 C25 C24 110.6(6)
C26 C25 H25A 109.5
C24 C25 H25A 109.5
C26 C25 H25B 109.5
C24 C25 H25B 109.5
H25A C25 H25B 108.1
C27 C26 C25 110.5(6)
C27 C26 H26A 109.6
C25 C26 H26A 109.6
C27 C26 H26B 109.6
C25 C26 H26B 109.6
H26A C26 H26B 108.1
C26 C27 C28 113.2(6)
C26 C27 H27A 108.9
C28 C27 H27A 108.9
C26 C27 H27B 108.9
C28 C27 H27B 108.9
H27A C27 H27B 107.8
C27 C28 C23 111.1(5)
C27 C28 H28A 109.4
C23 C28 H28A 109.4
C27 C28 H28B 109.4
C23 C28 H28B 109.4
H28A C28 H28B 108.0
C30 C29 C23 115.7(5)
C30 C29 H29A 108.3
C23 C29 H29A 108.3
C30 C29 H29B 108.3
C23 C29 H29B 108.3
H29A C29 H29B 107.4
O3 C30 O2 105.9(5)
O3 C30 C33 106.5(5)
O2 C30 C33 111.2(5)
O3 C30 C29 112.7(5)
O2 C30 C29 104.9(5)
C33 C30 C29 115.2(5)
O2 C31 C32 101.8(6)
O2 C31 H31A 111.4
C32 C31 H31A 111.4
O2 C31 H31B 111.4
C32 C31 H31B 111.4
H31A C31 H31B 109.3
O3 C32 C31 102.8(6)
O3 C32 H32A 111.2
C31 C32 H32A 111.2
O3 C32 H32B 111.2
C31 C32 H32B 111.2
H32A C32 H32B 109.1
C30 C33 C34 116.7(5)
C30 C33 H33A 108.1
C34 C33 H33A 108.1
C30 C33 H33B 108.1
C34 C33 H33B 108.1
H33A C33 H33B 107.3
C36 C34 C35 105.8(5)
C36 C34 C33 109.5(5)
C35 C34 C33 109.9(5)
C36 C34 P1 112.2(4)
C35 C34 P1 109.8(4)
C33 C34 P1 109.6(4)
C34 C35 H35A 109.5
C34 C35 H35B 109.5
H35A C35 H35B 109.5
C34 C35 H35C 109.5
H35A C35 H35C 109.5
H35B C35 H35C 109.5
C34 C36 H36A 109.5
C34 C36 H36B 109.5
H36A C36 H36B 109.5
C34 C36 H36C 109.5
H36A C36 H36C 109.5
H36B C36 H36C 109.5
C38 C37 C43 117.5(6)
C38 C37 Pd1 124.9(5)
C43 C37 Pd1 117.3(5)
C39 C38 C37 122.0(7)
C39 C38 H38 119.0
C37 C38 H38 119.0
C40 C39 C38 120.4(7)
C40 C39 H39 119.8
C38 C39 H39 119.8
C39 C40 C42 119.7(7)
C39 C40 C41 120.4(8)
C42 C40 C41 119.9(8)
N1 C41 C40 176.2(13)
C43 C42 C40 119.2(7)
C43 C42 H42 120.4
C40 C42 H42 120.4
C42 C43 C37 120.9(7)
C42 C43 H43 119.5
C37 C43 H43 119.5
C80 Pd2 P2 98.2(2)
C80 Pd2 Br2 80.06(19)
P2 Pd2 Br2 169.16(6)
C80 Pd2 C51 174.8(3)
P2 Pd2 C51 82.82(18)
Br2 Pd2 C51 99.92(18)
C44 P2 C66 107.5(3)
C44 P2 C77 108.9(3)
C66 P2 C77 105.0(3)
C44 P2 Pd2 105.2(2)
C66 P2 Pd2 109.0(2)
C77 P2 Pd2 120.6(2)
C45 O4 C46 117.0(6)
C74 O5 C73 107.7(5)
C75 O6 C73 107.6(5)
C50 C44 C45 117.9(6)
C50 C44 P2 117.1(6)
C45 C44 P2 125.0(6)
O4 C45 C47 123.3(7)
O4 C45 C44 116.1(6)
C47 C45 C44 120.6(7)
O4 C46 H46A 109.5
O4 C46 H46B 109.5
H46A C46 H46B 109.5
O4 C46 H46C 109.5
H46A C46 H46C 109.5
H46B C46 H46C 109.5
C48 C47 C45 120.8(8)
C48 C47 H47 119.6
C45 C47 H47 119.6
C47 C48 C49 120.9(7)
C47 C48 H48 119.5
C49 C48 H48 119.5
C48 C49 C50 119.9(8)
C48 C49 H49 120.0
C50 C49 H49 120.0
C44 C50 C49 119.6(7)
C44 C50 C51 127.4(7)
C49 C50 C51 113.0(7)
C52 C51 C62 118.8(7)
C52 C51 C50 119.5(7)
C62 C51 C50 116.7(7)
C52 C51 Pd2 87.7(4)
C62 C51 Pd2 97.4(5)
C50 C51 Pd2 107.2(4)
C56 C52 C51 119.5(8)
C56 C52 C53 118.9(7)
C51 C52 C53 121.1(7)
C54 C53 C52 112.8(7)
C54 C53 C55 112.4(7)
C52 C53 C55 109.5(7)
C54 C53 H53 107.3
C52 C53 H53 107.3
C55 C53 H53 107.3
C53 C54 H54A 109.5
C53 C54 H54B 109.5
H54A C54 H54B 109.5
C53 C54 H54C 109.5
H54A C54 H54C 109.5
H54B C54 H54C 109.5
C53 C55 H55A 109.5
C53 C55 H55B 109.5
H55A C55 H55B 109.5
C53 C55 H55C 109.5
H55A C55 H55C 109.5
H55B C55 H55C 109.5
C57 C56 C52 121.7(8)
C57 C56 H56 119.1
C52 C56 H56 119.1
C56 C57 C61 118.8(8)
C56 C57 C58 121.3(9)
C61 C57 C58 119.9(9)
C60 C58 C57 112.1(8)
C60 C58 C59 108.1(10)
C57 C58 C59 111.6(9)
C60 C58 H58 108.3
C57 C58 H58 108.3
C59 C58 H58 108.3
C58 C59 H59A 109.5
C58 C59 H59B 109.5
H59A C59 H59B 109.5
C58 C59 H59C 109.5
H59A C59 H59C 109.5
H59B C59 H59C 109.5
C58 C60 H60A 109.5
C58 C60 H60B 109.5
H60A C60 H60B 109.5
C58 C60 H60C 109.5
H60A C60 H60C 109.5
H60B C60 H60C 109.5
C57 C61 C62 122.5(8)
C57 C61 H61 118.8
C62 C61 H61 118.8
C61 C62 C51 118.5(8)
C61 C62 C63 118.7(8)
C51 C62 C63 122.7(7)
C62 C63 C65 112.1(8)
C62 C63 C64 111.3(7)
C65 C63 C64 111.2(8)
C62 C63 H63 107.3
C65 C63 H63 107.3
C64 C63 H63 107.3
C63 C64 H64A 109.5
C63 C64 H64B 109.5
H64A C64 H64B 109.5
C63 C64 H64C 109.5
H64A C64 H64C 109.5
H64B C64 H64C 109.5
C63 C65 H65A 109.5
C63 C65 H65B 109.5
H65A C65 H65B 109.5
C63 C65 H65C 109.5
H65A C65 H65C 109.5
H65B C65 H65C 109.5
C79B C66 C72 111.2(6)
C71A C66 C72 111.2(6)
C79B C66 C78B 106.5(6)
C72 C66 C78B 112.0(6)
C71A C66 C67A 106.5(6)
C72 C66 C67A 112.0(6)
C79B C66 P2 118.5(5)
C71A C66 P2 118.5(5)
C72 C66 P2 103.3(5)
C78B C66 P2 105.3(5)
C67A C66 P2 105.3(5)
C68A C67A C66 115.7(7)
C68A C67A H67A 108.4
C66 C67A H67A 108.4
C68A C67A H67B 108.4
C66 C67A H67B 108.4
H67A C67A H67B 107.4
C67A C68A C69A 109.7(7)
C67A C68A H68A 109.7
C69A C68A H68A 109.7
C67A C68A H68B 109.7
C69A C68A H68B 109.7
H68A C68A H68B 108.2
C70A C69A C68A 109.8(7)
C70A C69A H69A 109.7
C68A C69A H69A 109.7
C70A C69A H69B 109.7
C68A C69A H69B 109.7
H69A C69A H69B 108.2
C71A C70A C69A 110.4(8)
C71A C70A H70A 109.6
C69A C70A H70A 109.6
C71A C70A H70B 109.6
C69A C70A H70B 109.6
H70A C70A H70B 108.1
C70A C71A C66 112.7(7)
C70A C71A H71A 109.0
C66 C71A H71A 109.0
C70A C71A H71B 109.0
C66 C71A H71B 109.0
H71A C71A H71B 107.8
C68B C67B C77 108.6(11)
C68B C67B H67C 110.0
C77 C67B H67C 110.0
C68B C67B H67D 110.0
C77 C67B H67D 110.0
H67C C67B H67D 108.4
C67B C68B C69B 108.1(18)
C67B C68B H68C 110.1
C69B C68B H68C 110.1
C67B C68B H68D 110.1
C69B C68B H68D 110.1
H68C C68B H68D 108.4
C70B C69B C68B 113(2)
C70B C69B H69C 109.0
C68B C69B H69C 109.0
C70B C69B H69D 109.0
C68B C69B H69D 109.0
H69C C69B H69D 107.8
C71B C70B C69B 106(3)
C71B C70B H70C 110.5
C69B C70B H70C 110.5
C71B C70B H70D 110.5
C69B C70B H70D 110.5
H70C C70B H70D 108.7
C70B C71B C77 110.3(13)
C70B C71B H71C 109.6
C77 C71B H71C 109.6
C70B C71B H71D 109.6
C77 C71B H71D 109.6
H71C C71B H71D 108.1
C73 C72 C66 115.6(6)
C73 C72 H72A 108.4
C66 C72 H72A 108.4
C73 C72 H72B 108.4
C66 C72 H72B 108.4
H72A C72 H72B 107.4
O6 C73 O5 105.6(5)
O6 C73 C72 106.3(6)
O5 C73 C72 112.0(6)
O6 C73 C76 111.0(6)
O5 C73 C76 105.5(6)
C72 C73 C76 116.1(6)
O5 C74 C75 102.3(7)
O5 C74 H74A 111.3
C75 C74 H74A 111.3
O5 C74 H74B 111.3
C75 C74 H74B 111.3
H74A C74 H74B 109.2
O6 C75 C74 102.5(6)
O6 C75 H75A 111.3
C74 C75 H75A 111.3
O6 C75 H75B 111.3
C74 C75 H75B 111.3
H75A C75 H75B 109.2
C73 C76 C77 116.1(6)
C73 C76 H76A 108.3
C77 C76 H76A 108.3
C73 C76 H76B 108.3
C77 C76 H76B 108.3
H76A C76 H76B 107.4
C79A C77 C78A 107.4(7)
C71B C77 C67B 107.4(7)
C79A C77 C76 110.3(6)
C71B C77 C76 110.3(6)
C78A C77 C76 110.2(6)
C67B C77 C76 110.2(6)
C79A C77 P2 111.2(5)
C71B C77 P2 111.2(5)
C78A C77 P2 108.4(5)
C67B C77 P2 108.4(5)
C76 C77 P2 109.2(6)
C77 C78A H78A 109.5
C77 C78A H78B 109.5
H78A C78A H78B 109.5
C77 C78A H78C 109.5
H78A C78A H78C 109.5
H78B C78A H78C 109.5
C77 C79A H79A 109.5
C77 C79A H79B 109.5
H79A C79A H79B 109.5
C77 C79A H79C 109.5
H79A C79A H79C 109.5
H79B C79A H79C 109.5
C66 C78B H78D 109.5
C66 C78B H78E 109.5
H78D C78B H78E 109.5
C66 C78B H78F 109.5
H78D C78B H78F 109.5
H78E C78B H78F 109.5
C66 C79B H79D 109.5
C66 C79B H79E 109.5
H79D C79B H79E 109.5
C66 C79B H79F 109.5
H79D C79B H79F 109.5
H79E C79B H79F 109.5
C86 C80 C81 117.7(6)
C86 C80 Pd2 117.1(5)
C81 C80 Pd2 124.5(5)
C82 C81 C80 120.0(7)
C82 C81 H81 120.0
C80 C81 H81 120.0
C83 C82 C81 120.5(7)
C83 C82 H82 119.8
C81 C82 H82 119.8
C82 C83 C85 120.8(7)
C82 C83 C84 120.5(7)
C85 C83 C84 118.7(7)
N2 C84 C83 178.8(9)
C86 C85 C83 118.3(7)
C86 C85 H85 120.9
C83 C85 H85 120.9
C85 C86 C80 122.7(6)
C85 C86 H86 118.6
C80 C86 H86 118.6

loop_
_geom_bond_atom_site_label_1
_geom_bond_atom_site_label_2
_geom_bond_distance
Pd1 C37 2.022(6)
Pd1 P1 2.3462(15)
Pd1 Br1 2.4605(7)
Pd1 C8 2.495(7)
P1 C1 1.831(6)
P1 C23 1.885(6)
P1 C34 1.899(6)
O1 C2 1.353(9)
O1 C3 1.431(8)
O2 C31 1.412(10)
O2 C30 1.437(7)
O3 C32 1.405(9)
O3 C30 1.433(8)
N1 C41 1.145(12)
C1 C7 1.405(11)
C1 C2 1.412(10)
C2 C4 1.397(11)
C3 H3A 0.9800
C3 H3B 0.9800
C3 H3C 0.9800
C4 C5 1.367(14)
C4 H4 0.9500
C5 C6 1.391(15)
C5 H5 0.9500
C6 C7 1.384(11)
C6 H6 0.9500
C7 C8 1.512(11)
C8 C9 1.431(13)
C8 C19 1.453(11)
C9 C13 1.384(12)
C9 C10 1.533(11)
C10 C12 1.508(14)
C10 C11 1.551(15)
C10 H10 1.0000
C11 H11A 0.9800
C11 H11B 0.9800
C11 H11C 0.9800
C12 H12A 0.9800
C12 H12B 0.9800
C12 H12C 0.9800
C13 C14 1.400(12)
C13 H13 0.9500
C14 C18 1.408(14)
C14 C15 1.518(13)
C15 C17 1.505(16)
C15 C16 1.508(16)
C15 H15 1.0000
C16 H16A 0.9800
C16 H16B 0.9800
C16 H16C 0.9800
C17 H17A 0.9800
C17 H17B 0.9800
C17 H17C 0.9800
C18 C19 1.405(13)
C18 H18 0.9500
C19 C20 1.513(13)
C20 C21 1.517(12)
C20 C22 1.545(12)
C20 H20 1.0000
C21 H21A 0.9800
C21 H21B 0.9800
C21 H21C 0.9800
C22 H22A 0.9800
C22 H22B 0.9800
C22 H22C 0.9800
C23 C29 1.543(9)
C23 C24 1.550(9)
C23 C28 1.563(8)
C24 C25 1.526(9)
C24 H24A 0.9900
C24 H24B 0.9900
C25 C26 1.521(11)
C25 H25A 0.9900
C25 H25B 0.9900
C26 C27 1.514(11)
C26 H26A 0.9900
C26 H26B 0.9900
C27 C28 1.532(9)
C27 H27A 0.9900
C27 H27B 0.9900
C28 H28A 0.9900
C28 H28B 0.9900
C29 C30 1.530(8)
C29 H29A 0.9900
C29 H29B 0.9900
C30 C33 1.522(9)
C31 C32 1.512(12)
C31 H31A 0.9900
C31 H31B 0.9900
C32 H32A 0.9900
C32 H32B 0.9900
C33 C34 1.541(9)
C33 H33A 0.9900
C33 H33B 0.9900
C34 C36 1.536(9)
C34 C35 1.540(9)
C35 H35A 0.9800
C35 H35B 0.9800
C35 H35C 0.9800
C36 H36A 0.9800
C36 H36B 0.9800
C36 H36C 0.9800
C37 C38 1.385(10)
C37 C43 1.408(10)
C38 C39 1.376(11)
C38 H38 0.9500
C39 C40 1.372(12)
C39 H39 0.9500
C40 C42 1.407(12)
C40 C41 1.448(12)
C42 C43 1.397(10)
C42 H42 0.9500
C43 H43 0.9500
Pd2 C80 2.017(7)
Pd2 P2 2.3341(18)
Pd2 Br2 2.4596(9)
Pd2 C51 2.480(7)
P2 C44 1.844(7)
P2 C66 1.893(8)
P2 C77 1.922(8)
O4 C45 1.354(10)
O4 C46 1.430(10)
O5 C74 1.438(9)
O5 C73 1.442(9)
O6 C75 1.424(10)
O6 C73 1.431(9)
N2 C84 1.146(11)
C44 C50 1.405(11)
C44 C45 1.406(11)
C45 C47 1.393(12)
C46 H46A 0.9800
C46 H46B 0.9800
C46 H46C 0.9800
C47 C48 1.333(14)
C47 H47 0.9500
C48 C49 1.385(13)
C48 H48 0.9500
C49 C50 1.409(11)
C49 H49 0.9500
C50 C51 1.497(12)
C51 C52 1.414(11)
C51 C62 1.429(12)
C52 C56 1.405(12)
C52 C53 1.524(12)
C53 C54 1.515(12)
C53 C55 1.537(12)
C53 H53 1.0000
C54 H54A 0.9800
C54 H54B 0.9800
C54 H54C 0.9800
C55 H55A 0.9800
C55 H55B 0.9800
C55 H55C 0.9800
C56 C57 1.376(13)
C56 H56 0.9500
C57 C61 1.381(13)
C57 C58 1.533(12)
C58 C60 1.519(18)
C58 C59 1.555(18)
C58 H58 1.0000
C59 H59A 0.9800
C59 H59B 0.9800
C59 H59C 0.9800
C60 H60A 0.9800
C60 H60B 0.9800
C60 H60C 0.9800
C61 C62 1.401(13)
C61 H61 0.9500
C62 C63 1.511(12)
C63 C65 1.522(14)
C63 C64 1.528(12)
C63 H63 1.0000
C64 H64A 0.9800
C64 H64B 0.9800
C64 H64C 0.9800
C65 H65A 0.9800
C65 H65B 0.9800
C65 H65C 0.9800
C66 C79B 1.540(11)
C66 C71A 1.540(11)
C66 C72 1.549(10)
C66 C78B 1.550(11)
C66 C67A 1.550(11)
C67A C68A 1.466(12)
C67A H67A 0.9900
C67A H67B 0.9900
C68A C69A 1.563(14)
C68A H68A 0.9900
C68A H68B 0.9900
C69A C70A 1.535(14)
C69A H69A 0.9900
C69A H69B 0.9900
C70A C71A 1.453(13)
C70A H70A 0.9900
C70A H70B 0.9900
C71A H71A 0.9900
C71A H71B 0.9900
C67B C68B 1.45(3)
C67B C77 1.538(11)
C67B H67C 0.9900
C67B H67D 0.9900
C68B C69B 1.53(3)
C68B H68C 0.9900
C68B H68D 0.9900
C69B C70B 1.50(4)
C69B H69C 0.9900
C69B H69D 0.9900
C70B C71B 1.40(3)
C70B H70C 0.9900
C70B H70D 0.9900
C71B C77 1.534(11)
C71B H71C 0.9900
C71B H71D 0.9900
C72 C73 1.523(11)
C72 H72A 0.9900
C72 H72B 0.9900
C73 C76 1.525(12)
C74 C75 1.490(13)
C74 H74A 0.9900
C74 H74B 0.9900
C75 H75A 0.9900
C75 H75B 0.9900
C76 C77 1.542(12)
C76 H76A 0.9900
C76 H76B 0.9900
C77 C79A 1.534(11)
C77 C78A 1.538(11)
C78A H78A 0.9800
C78A H78B 0.9800
C78A H78C 0.9800
C79A H79A 0.9800
C79A H79B 0.9800
C79A H79C 0.9800
C78B H78D 0.9800
C78B H78E 0.9800
C78B H78F 0.9800
C79B H79D 0.9800
C79B H79E 0.9800
C79B H79F 0.9800
C80 C86 1.396(10)
C80 C81 1.418(10)
C81 C82 1.394(11)
C81 H81 0.9500
C82 C83 1.380(11)
C82 H82 0.9500
C83 C85 1.399(10)
C83 C84 1.446(11)
C85 C86 1.384(10)
C85 H85 0.9500
C86 H86 0.9500

loop_
_platon_squeeze_void_nr
_platon_squeeze_void_average_x
_platon_squeeze_void_average_y
_platon_squeeze_void_average_z
_platon_squeeze_void_volume
_platon_squeeze_void_count_electrons
_platon_squeeze_void_content
1 -0.250 -0.033 0.159 793 57 ' '
2 0.250 0.501 0.341 793 50 ' '
3 -0.250 0.532 0.659 793 57 ' '
4 0.250 0.991 0.841 793 52 ' '
